data_2231259
loop_
_publ_author_name
'Bhatti, Moazzam H.'
'Yunus, Uzma'
'Saeed, Sohail'
'Shah, Syed Raza'
'Wong, Wing-Tak'

_publ_section_title
;
 <i>catena</i>-Poly[[diaquacalcium]bis[\m-2-(1,3-dioxoisoindolin-2-yl)acetato]-\k^3^<i>O</i>,<i>O</i>':<i>O</i>;\k^3^<i>O</i>:<i>O</i>,<i>O</i>']
;
_journal_coeditor_code PV2422
_journal_issue 8
_journal_name_full 'Acta Crystallographica Section E'
_journal_page_first m1102
_journal_page_last m1103
_journal_paper_doi 10.1107/S1600536811027851
_journal_volume 67
_journal_year 2011
_chemical_formula_iupac '[Ca (C10 H6 N O4)2 (H2 O)2]'
_chemical_formula_moiety 'C20 H16 Ca N2 O10'
_chemical_formula_sum 'C20 H16 Ca N2 O10'
_chemical_formula_weight 484.43
_chemical_name_systematic
;
<i>catena</i>-Poly[[diaquacalcium]bis[\m-2-(1,3-dioxoisoindolin-2-
yl)acetato]-\k^3^<i>O</i>,<i>O</i>':<i>O</i>;\k^3^<i>O</i>:<i>O</i>,<i>O</i>']
;
_space_group_IT_number 15
_symmetry_cell_setting monoclinic
_symmetry_space_group_name_Hall '-C 2yc'
_symmetry_space_group_name_H-M 'C 1 2/c 1'
_atom_sites_solution_hydrogens geom
_atom_sites_solution_primary direct
_atom_sites_solution_secondary difmap
_audit_creation_method SHELXL-97
_cell_angle_alpha 90.00
_cell_angle_beta 99.020(2)
_cell_angle_gamma 90.00
_cell_formula_units_Z 4
_cell_length_a 32.7520(10)
_cell_length_b 9.0435(3)
_cell_length_c 6.9753(3)
_cell_measurement_reflns_used 12481
_cell_measurement_temperature 296(2)
_cell_measurement_theta_max 27.51
_cell_measurement_theta_min 2.34
_cell_volume 2040.48(13)
_computing_cell_refinement 'SAINT (Bruker, 2007)'
_computing_data_collection 'APEX2 (Bruker, 2007)'
_computing_data_reduction 'SAINT (Bruker, 2007)'
_computing_molecular_graphics 'Mercury (Macrae <i>et al.</i>, 2008)'
_computing_publication_material 'SHELXL97 (Sheldrick, 2008<i>b</i>)'
_computing_structure_refinement 'SHELXL97 (Sheldrick, 2008<i>b</i>)'
_computing_structure_solution 'SHELXS97 (Sheldrick, 2008<i>b</i>)'
_diffrn_ambient_temperature 296(2)
_diffrn_measured_fraction_theta_full 0.997
_diffrn_measured_fraction_theta_max 0.997
_diffrn_measurement_device_type 'Bruker APEXII CCD'
_diffrn_measurement_method '\w and \f'
_diffrn_radiation_monochromator graphite
_diffrn_radiation_source 'fine-focus sealed tube'
_diffrn_radiation_type MoK\a
_diffrn_radiation_wavelength 0.71073
_diffrn_reflns_av_R_equivalents 0.0424
_diffrn_reflns_av_sigmaI/netI 0.0307
_diffrn_reflns_limit_h_max 42
_diffrn_reflns_limit_h_min -42
_diffrn_reflns_limit_k_max 11
_diffrn_reflns_limit_k_min -11
_diffrn_reflns_limit_l_max 9
_diffrn_reflns_limit_l_min -8
_diffrn_reflns_number 12481
_diffrn_reflns_theta_full 27.51
_diffrn_reflns_theta_max 27.51
_diffrn_reflns_theta_min 2.34
_diffrn_standards_number 0
_exptl_absorpt_coefficient_mu 0.371
_exptl_absorpt_correction_T_max 0.8904
_exptl_absorpt_correction_T_min 0.8841
_exptl_absorpt_correction_type multi-scan
_exptl_absorpt_process_details '(SADABS; Sheldrick, 2008<i>a</i>)'
_exptl_crystal_colour colourless
_exptl_crystal_density_diffrn 1.577
_exptl_crystal_density_method 'not measured'
_exptl_crystal_description block
_exptl_crystal_F_000 1000
_exptl_crystal_size_max 0.34
_exptl_crystal_size_mid 0.32
_exptl_crystal_size_min 0.32
_refine_diff_density_max 0.275
_refine_diff_density_min -0.225
_refine_ls_extinction_method none
_refine_ls_goodness_of_fit_ref 1.038
_refine_ls_hydrogen_treatment mixed
_refine_ls_matrix_type full
_refine_ls_number_parameters 160
_refine_ls_number_reflns 2339
_refine_ls_number_restraints 3
_refine_ls_restrained_S_all 1.037
_refine_ls_R_factor_all 0.0526
_refine_ls_R_factor_gt 0.0364
_refine_ls_shift/su_max 0.001
_refine_ls_shift/su_mean 0.000
_refine_ls_structure_factor_coef Fsqd
_refine_ls_weighting_details 'calc w=1/[\s^2^(Fo^2^)+(0.0543P)^2^+0.9315P] where P=(Fo^2^+2Fc^2^)/3'
_refine_ls_weighting_scheme calc
_refine_ls_wR_factor_gt 0.0932
_refine_ls_wR_factor_ref 0.1018
_reflns_number_gt 1847
_reflns_number_total 2339
_reflns_threshold_expression I>2\s(I)
_cod_data_source_file pv2422.cif
_cod_data_source_block I
_cod_original_sg_symbol_H-M 'C 2/c'
_cod_database_code 2231259
_cod_database_fobs_code 2231259

loop_
_symmetry_equiv_pos_as_xyz
'x, y, z'
'-x, y, -z+1/2'
'x+1/2, y+1/2, z'
'-x+1/2, y+1/2, -z+1/2'
'-x, -y, -z'
'x, -y, z-1/2'
'-x+1/2, -y+1/2, -z'
'x+1/2, -y+1/2, z-1/2'

loop_
_atom_site_type_symbol
_atom_site_label
_atom_site_fract_x
_atom_site_fract_y
_atom_site_fract_z
_atom_site_U_iso_or_equiv
_atom_site_adp_type
_atom_site_calc_flag
_atom_site_refinement_flags
_atom_site_occupancy
_atom_site_symmetry_multiplicity
_atom_site_disorder_group
Ca Ca1 0.0000 0.12307(5) 0.2500 0.02944(16) Uani d S 1 2 .
O O1 0.03670(7) 0.0467(4) -0.0362(7) 0.0520(9) Uani d P 0.879(12) 1 1
O O1B 0.0322(5) 0.084(2) -0.126(5) 0.0520(9) Uani d P 0.121(12) 1 2
O O2 0.07083(4) 0.19128(16) 0.1763(2) 0.0468(4) Uani d . 1 1 .
O O3 0.18731(4) 0.15606(15) 0.0563(2) 0.0509(4) Uani d . 1 1 .
O O4 0.07509(4) 0.44337(16) -0.1576(2) 0.0471(4) Uani d . 1 1 .
O O5 0.02298(6) 0.3258(2) 0.4645(3) 0.0691(5) Uani d D 1 1 .
H H5A 0.0399(7) 0.384(3) 0.433(4) 0.104 Uiso d D 1 1 .
H H5B 0.0228(10) 0.337(4) 0.5810(11) 0.104 Uiso d D 1 1 .
N N1 0.12562(4) 0.27067(16) -0.0647(2) 0.0338(3) Uani d . 1 1 .
C C1 0.06666(5) 0.12894(18) 0.0183(3) 0.0341(4) Uani d . 1 1 .
C C2 0.09973(6) 0.1420(2) -0.1122(3) 0.0387(4) Uani d . 1 1 .
H H2A 0.1168 0.0539 -0.0985 0.046 Uiso calc R 1 1 .
H H2B 0.0865 0.1484 -0.2465 0.046 Uiso calc R 1 1 .
C C3 0.16724(5) 0.2673(2) 0.0189(3) 0.0343(4) Uani d . 1 1 .
C C4 0.17993(5) 0.4252(2) 0.0462(3) 0.0320(4) Uani d . 1 1 .
C C5 0.21772(6) 0.4866(2) 0.1170(3) 0.0391(4) Uani d . 1 1 .
H H5 0.2407 0.4280 0.1583 0.047 Uiso calc R 1 1 .
C C6 0.22000(6) 0.6402(2) 0.1243(3) 0.0438(5) Uani d . 1 1 .
H H6 0.2450 0.6852 0.1737 0.053 Uiso calc R 1 1 .
C C7 0.18598(6) 0.7274(2) 0.0598(3) 0.0436(5) Uani d . 1 1 .
H H7 0.1886 0.8298 0.0661 0.052 Uiso calc R 1 1 .
C C8 0.14793(6) 0.6653(2) -0.0144(3) 0.0380(4) Uani d . 1 1 .
H H8 0.1251 0.7237 -0.0596 0.046 Uiso calc R 1 1 .
C C9 0.14567(5) 0.5126(2) -0.0178(2) 0.0311(4) Uani d . 1 1 .
C C10 0.11039(5) 0.41339(19) -0.0884(3) 0.0331(4) Uani d . 1 1 .

loop_
_atom_site_aniso_label
_atom_site_aniso_U_11
_atom_site_aniso_U_22
_atom_site_aniso_U_33
_atom_site_aniso_U_12
_atom_site_aniso_U_13
_atom_site_aniso_U_23
Ca1 0.0250(2) 0.0241(2) 0.0391(3) 0.000 0.00463(19) 0.000
O1 0.0402(9) 0.0575(14) 0.062(2) -0.0247(9) 0.0201(11) -0.0249(15)
O1B 0.0402(9) 0.0575(14) 0.062(2) -0.0247(9) 0.0201(11) -0.0249(15)
O2 0.0444(8) 0.0546(9) 0.0438(8) -0.0091(7) 0.0146(6) -0.0066(7)
O3 0.0449(8) 0.0355(7) 0.0711(11) 0.0061(6) 0.0050(7) 0.0046(7)
O4 0.0340(7) 0.0455(8) 0.0583(10) -0.0011(6) -0.0033(6) 0.0005(7)
O5 0.0810(13) 0.0671(11) 0.0618(11) -0.0256(9) 0.0189(10) -0.0254(10)
N1 0.0300(7) 0.0278(7) 0.0450(9) -0.0056(6) 0.0102(6) -0.0018(6)
C1 0.0289(8) 0.0235(8) 0.0510(12) -0.0035(6) 0.0093(8) -0.0023(8)
C2 0.0388(10) 0.0311(9) 0.0486(11) -0.0100(7) 0.0138(8) -0.0081(8)
C3 0.0325(9) 0.0339(9) 0.0379(10) -0.0019(7) 0.0102(8) 0.0029(8)
C4 0.0327(9) 0.0353(9) 0.0292(9) -0.0053(7) 0.0082(7) 0.0017(7)
C5 0.0344(9) 0.0444(10) 0.0376(10) -0.0056(8) 0.0033(8) 0.0028(9)
C6 0.0440(11) 0.0475(11) 0.0396(11) -0.0193(9) 0.0052(9) -0.0022(9)
C7 0.0582(12) 0.0322(9) 0.0413(11) -0.0149(9) 0.0107(10) -0.0021(8)
C8 0.0477(11) 0.0311(9) 0.0357(10) -0.0010(8) 0.0076(8) 0.0024(8)
C9 0.0334(9) 0.0322(9) 0.0283(9) -0.0058(7) 0.0069(7) 0.0000(7)
C10 0.0329(9) 0.0326(9) 0.0344(10) -0.0032(7) 0.0072(7) 0.0005(7)

loop_
_atom_type_symbol
_atom_type_description
_atom_type_scat_dispersion_real
_atom_type_scat_dispersion_imag
_atom_type_scat_source
C C 0.0033 0.0016 'International Tables Vol C Tables 4.2.6.8 and 6.1.1.4'
H H 0.0000 0.0000 'International Tables Vol C Tables 4.2.6.8 and 6.1.1.4'
Ca Ca 0.2262 0.3064 'International Tables Vol C Tables 4.2.6.8 and 6.1.1.4'
N N 0.0061 0.0033 'International Tables Vol C Tables 4.2.6.8 and 6.1.1.4'
O O 0.0106 0.0060 'International Tables Vol C Tables 4.2.6.8 and 6.1.1.4'

loop_
_geom_angle_atom_site_label_1
_geom_angle_atom_site_label_2
_geom_angle_atom_site_label_3
_geom_angle_site_symmetry_1
_geom_angle_site_symmetry_3
_geom_angle
O1B Ca1 O1B 5 6_556 67.6(16)
O1B Ca1 O1 5 5 17.6(8)
O1B Ca1 O1 6_556 5 82.0(9)
O1B Ca1 O1 5 6_556 82.0(9)
O1B Ca1 O1 6_556 6_556 17.6(8)
O1 Ca1 O1 5 6_556 97.9(3)
O1B Ca1 O5 5 . 162.2(7)
O1B Ca1 O5 6_556 . 108.2(9)
O1 Ca1 O5 5 . 167.07(8)
O1 Ca1 O5 6_556 . 91.40(14)
O1B Ca1 O5 5 2 108.2(9)
O1B Ca1 O5 6_556 2 162.2(7)
O1 Ca1 O5 5 2 91.40(14)
O1 Ca1 O5 6_556 2 167.07(8)
O5 Ca1 O5 . 2 80.99(11)
O1B Ca1 O2 5 . 120.8(5)
O1B Ca1 O2 6_556 . 83.9(4)
O1 Ca1 O2 5 . 115.25(7)
O1 Ca1 O2 6_556 . 83.90(6)
O5 Ca1 O2 . . 74.56(6)
O5 Ca1 O2 2 . 84.00(6)
O1B Ca1 O2 5 2 83.9(4)
O1B Ca1 O2 6_556 2 120.8(5)
O1 Ca1 O2 5 2 83.90(6)
O1 Ca1 O2 6_556 2 115.25(7)
O5 Ca1 O2 . 2 84.00(6)
O5 Ca1 O2 2 2 74.56(6)
O2 Ca1 O2 . 2 151.77(7)
O1B Ca1 O1 5 2 80.2(6)
O1B Ca1 O1 6_556 2 74.1(6)
O1 Ca1 O1 5 2 93.58(5)
O1 Ca1 O1 6_556 2 65.54(8)
O5 Ca1 O1 . 2 82.03(12)
O5 Ca1 O1 2 2 123.06(6)
O2 Ca1 O1 . 2 140.87(9)
O2 Ca1 O1 2 2 49.82(5)
O1B Ca1 O1 5 . 74.1(6)
O1B Ca1 O1 6_556 . 80.2(6)
O1 Ca1 O1 5 . 65.54(8)
O1 Ca1 O1 6_556 . 93.58(5)
O5 Ca1 O1 . . 123.06(6)
O5 Ca1 O1 2 . 82.03(12)
O2 Ca1 O1 . . 49.82(5)
O2 Ca1 O1 2 . 140.87(9)
O1 Ca1 O1 2 . 148.96(18)
O1B Ca1 O1B 5 . 76.9(9)
O1B Ca1 O1B 6_556 . 91.8(5)
O1 Ca1 O1B 5 . 65.2(3)
O1 Ca1 O1B 6_556 . 105.4(5)
O5 Ca1 O1B . . 120.9(3)
O5 Ca1 O1B 2 . 70.4(6)
O2 Ca1 O1B . . 52.5(3)
O2 Ca1 O1B 2 . 131.8(5)
O1 Ca1 O1B 2 . 156.4(4)
O1 Ca1 O1B . . 11.8(5)
O1B Ca1 O1B 5 2 91.8(5)
O1B Ca1 O1B 6_556 2 76.9(9)
O1 Ca1 O1B 5 2 105.4(5)
O1 Ca1 O1B 6_556 2 65.2(3)
O5 Ca1 O1B . 2 70.4(6)
O5 Ca1 O1B 2 2 120.9(3)
O2 Ca1 O1B . 2 131.8(5)
O2 Ca1 O1B 2 2 52.5(3)
O1 Ca1 O1B 2 2 11.8(5)
O1 Ca1 O1B . 2 156.4(4)
O1B Ca1 O1B . 2 166.6(9)
C1 O1 Ca1 . 5 153.0(2)
C1 O1 Ca1 . . 92.55(18)
Ca1 O1 Ca1 5 . 114.46(8)
C1 O1B Ca1 . 5 139.9(19)
C1 O1B Ca1 . . 72.8(11)
Ca1 O1B Ca1 5 . 103.1(9)
C1 O2 Ca1 . . 95.40(11)
Ca1 O5 H5A . . 119(2)
Ca1 O5 H5B . . 131(2)
H5A O5 H5B . . 107(3)
C10 N1 C3 . . 112.36(14)
C10 N1 C2 . . 122.35(15)
C3 N1 C2 . . 125.20(15)
O2 C1 O1 . . 121.4(2)
O2 C1 O1B . . 135.8(8)
O2 C1 C2 . . 120.75(15)
O1 C1 C2 . . 117.7(2)
O1B C1 C2 . . 99.1(10)
O2 C1 Ca1 . . 59.82(10)
O1 C1 Ca1 . . 62.24(17)
O1B C1 Ca1 . . 78.9(9)
C2 C1 Ca1 . . 175.44(13)
N1 C2 C1 . . 111.80(15)
N1 C2 H2A . . 109.3
C1 C2 H2A . . 109.3
N1 C2 H2B . . 109.3
C1 C2 H2B . . 109.3
H2A C2 H2B . . 107.9
O3 C3 N1 . . 124.85(17)
O3 C3 C4 . . 129.69(17)
N1 C3 C4 . . 105.46(14)
C5 C4 C9 . . 121.49(17)
C5 C4 C3 . . 130.51(17)
C9 C4 C3 . . 107.99(14)
C4 C5 C6 . . 117.14(18)
C4 C5 H5 . . 121.4
C6 C5 H5 . . 121.4
C7 C6 C5 . . 121.47(17)
C7 C6 H6 . . 119.3
C5 C6 H6 . . 119.3
C6 C7 C8 . . 121.36(18)
C6 C7 H7 . . 119.3
C8 C7 H7 . . 119.3
C9 C8 C7 . . 116.88(18)
C9 C8 H8 . . 121.6
C7 C8 H8 . . 121.6
C8 C9 C4 . . 121.64(16)
C8 C9 C10 . . 130.22(17)
C4 C9 C10 . . 108.11(15)
O4 C10 N1 . . 124.03(16)
O4 C10 C9 . . 129.90(17)
N1 C10 C9 . . 106.06(14)

loop_
_geom_bond_atom_site_label_1
_geom_bond_atom_site_label_2
_geom_bond_site_symmetry_2
_geom_bond_distance
Ca1 O1B 5 2.258(15)
Ca1 O1B 6_556 2.258(15)
Ca1 O1 5 2.338(2)
Ca1 O1 6_556 2.338(2)
Ca1 O5 . 2.4111(16)
Ca1 O5 2 2.4111(16)
Ca1 O2 . 2.5298(13)
Ca1 O2 2 2.5298(13)
Ca1 O1 2 2.581(3)
Ca1 O1 . 2.581(3)
Ca1 O1B . 2.99(3)
Ca1 O1B 2 2.99(3)
O1 C1 . 1.242(2)
O1 Ca1 5 2.338(2)
O1B C1 . 1.45(2)
O1B Ca1 5 2.258(15)
O2 C1 . 1.226(2)
O3 C3 . 1.207(2)
O4 C10 . 1.212(2)
O5 H5A . 0.8200(10)
O5 H5B . 0.8199(10)
N1 C10 . 1.384(2)
N1 C3 . 1.396(2)
N1 C2 . 1.447(2)
C1 C2 . 1.525(3)
C2 H2A . 0.9700
C2 H2B . 0.9700
C3 C4 . 1.492(2)
C4 C5 . 1.375(2)
C4 C9 . 1.388(2)
C5 C6 . 1.391(3)
C5 H5 . 0.9300
C6 C7 . 1.382(3)
C6 H6 . 0.9300
C7 C8 . 1.391(3)
C7 H7 . 0.9300
C8 C9 . 1.383(3)
C8 H8 . 0.9300
C9 C10 . 1.485(2)

loop_
_geom_hbond_atom_site_label_D
_geom_hbond_atom_site_label_H
_geom_hbond_atom_site_label_A
_geom_hbond_site_symmetry_A
_geom_hbond_distance_DH
_geom_hbond_distance_HA
_geom_hbond_distance_DA
_geom_hbond_angle_DHA
O5 H5A O4 6_566 0.820(10) 2.095(6) 2.907(2) 171(3)
O5 H5B O4 1_556 0.820(10) 2.49(2) 3.095(2) 131(2)
C8 H8 O2 6_565 0.93 2.47 3.318(2) 151
